data_1570300
loop_
_publ_author_name
'Kong, Shiao Tong'
'G\"un, \"Ozg\"ul'
'Koch, Barbara'
'Deiseroth, Hans J\"org'
'Eckert, Hellmut'
'Reiner, Christof'

_publ_section_title
;
 Structural Characterisation of the Li Argyrodites Li7PS6 and Li7PSe6 and
 their Solid Solutions: Quantification of Site Preferences by
 MAS&#x2010;NMR Spectroscopy
;
_journal_issue 17
_journal_name_full 'Chemistry -- A European Journal'
_journal_page_first 5138
_journal_page_last 5147
_journal_paper_doi 10.1002/chem.200903023
_journal_volume 16
_journal_year 2010
_chemical_formula_structural 'Li7 (P Se4) Se2'
_chemical_formula_sum 'Li7 P Se6'
_chemical_formula_weight 553.3
_chemical_name_systematic 'Heptalithium disulfid tetrasulfidophosphate(V)'
_space_group_IT_number 216
_space_group_name_Hall 'F -4 2 3'
_space_group_name_H-M_alt 'F -4 3 m'
_symmetry_cell_setting cubic
_cell_angle_alpha 90.000000
_cell_angle_beta 90.000000
_cell_angle_gamma 90.000000
_cell_formula_units_Z 4
_cell_length_a 10.475(1)
_cell_length_b 10.475(1)
_cell_length_c 10.475(1)
_cell_measurement_temperature 453
_cell_volume 1149.38(19)
_diffrn_measurement_device_type 'Stoe IPDS'
_diffrn_radiation_type MoK\a
_diffrn_radiation_wavelength 0.71973
_diffrn_reflns_av_R_equivalents 0.0532
_diffrn_reflns_number 3484
_exptl_absorpt_coefficient_mu 19.17
_refine_diff_density_max 0.483
_refine_diff_density_min -0.290
_refine_ls_goodness_of_fit_all 1.141
_refine_ls_number_parameters 12
_refine_ls_number_reflns 214
_refine_ls_number_restraints 0
_refine_ls_R_factor_gt 0.0268
_refine_ls_wR_factor_ref 0.0429
_reflns_number_total 214
_cod_data_source_file Li7PSe6.cif
_cod_data_source_block 1
_cod_original_cell_volume 1149.4(2)
_cod_database_code 1570300

loop_
_space_group_symop_operation_xyz
'x, y, z'
'-x, -y, z'
'-x, y, -z'
'x, -y, -z'
'z, x, y'
'z, -x, -y'
'-z, -x, y'
'-z, x, -y'
'y, z, x'
'-y, z, -x'
'y, -z, -x'
'-y, -z, x'
'y, x, z'
'-y, -x, z'
'y, -x, -z'
'-y, x, -z'
'x, z, y'
'-x, z, -y'
'-x, -z, y'
'x, -z, -y'
'z, y, x'
'z, -y, -x'
'-z, y, -x'
'-z, -y, x'
'x, y+1/2, z+1/2'
'-x, -y+1/2, z+1/2'
'-x, y+1/2, -z+1/2'
'x, -y+1/2, -z+1/2'
'z, x+1/2, y+1/2'
'z, -x+1/2, -y+1/2'
'-z, -x+1/2, y+1/2'
'-z, x+1/2, -y+1/2'
'y, z+1/2, x+1/2'
'-y, z+1/2, -x+1/2'
'y, -z+1/2, -x+1/2'
'-y, -z+1/2, x+1/2'
'y, x+1/2, z+1/2'
'-y, -x+1/2, z+1/2'
'y, -x+1/2, -z+1/2'
'-y, x+1/2, -z+1/2'
'x, z+1/2, y+1/2'
'-x, z+1/2, -y+1/2'
'-x, -z+1/2, y+1/2'
'x, -z+1/2, -y+1/2'
'z, y+1/2, x+1/2'
'z, -y+1/2, -x+1/2'
'-z, y+1/2, -x+1/2'
'-z, -y+1/2, x+1/2'
'x+1/2, y, z+1/2'
'-x+1/2, -y, z+1/2'
'-x+1/2, y, -z+1/2'
'x+1/2, -y, -z+1/2'
'z+1/2, x, y+1/2'
'z+1/2, -x, -y+1/2'
'-z+1/2, -x, y+1/2'
'-z+1/2, x, -y+1/2'
'y+1/2, z, x+1/2'
'-y+1/2, z, -x+1/2'
'y+1/2, -z, -x+1/2'
'-y+1/2, -z, x+1/2'
'y+1/2, x, z+1/2'
'-y+1/2, -x, z+1/2'
'y+1/2, -x, -z+1/2'
'-y+1/2, x, -z+1/2'
'x+1/2, z, y+1/2'
'-x+1/2, z, -y+1/2'
'-x+1/2, -z, y+1/2'
'x+1/2, -z, -y+1/2'
'z+1/2, y, x+1/2'
'z+1/2, -y, -x+1/2'
'-z+1/2, y, -x+1/2'
'-z+1/2, -y, x+1/2'
'x+1/2, y+1/2, z'
'-x+1/2, -y+1/2, z'
'-x+1/2, y+1/2, -z'
'x+1/2, -y+1/2, -z'
'z+1/2, x+1/2, y'
'z+1/2, -x+1/2, -y'
'-z+1/2, -x+1/2, y'
'-z+1/2, x+1/2, -y'
'y+1/2, z+1/2, x'
'-y+1/2, z+1/2, -x'
'y+1/2, -z+1/2, -x'
'-y+1/2, -z+1/2, x'
'y+1/2, x+1/2, z'
'-y+1/2, -x+1/2, z'
'y+1/2, -x+1/2, -z'
'-y+1/2, x+1/2, -z'
'x+1/2, z+1/2, y'
'-x+1/2, z+1/2, -y'
'-x+1/2, -z+1/2, y'
'x+1/2, -z+1/2, -y'
'z+1/2, y+1/2, x'
'z+1/2, -y+1/2, -x'
'-z+1/2, y+1/2, -x'
'-z+1/2, -y+1/2, x'

loop_
_atom_site_label
_atom_site_occupancy
_atom_site_fract_x
_atom_site_fract_y
_atom_site_fract_z
_atom_site_adp_type
_atom_site_U_iso_or_equiv
_atom_site_type_symbol
P1 1.0 0.500000 0.500000 0.500000 Uiso 0.031(1) P
Se1 1.0 0.62150(9) 0.62150(9) 0.62150(9) Uiso 0.0464(3) Se
Se2 1.0 0.250000 0.250000 0.250000 Uiso 0.0392(6) Se
Se3 1.0 0.000000 0.000000 0.000000 Uiso 00.0473(7) Se
Li1 0.66(5) 0.823(2) 0.479(3) 0.677(2) Uiso 0.10(1) Li

loop_
_citation_journal_full
_citation_year
_citation_journal_volume
_citation_page_first
_citation_page_last
'Chemistry - A European Journal' 2010 16 5138 5147
